data_7125487
loop_
_publ_author_name
'Blake, A. J.'
'Brett, M. T.'
'Champness, N. R.'
'Khlobystov, A. N.'
'Long, D. L.'
'Wilson, C.'
'Schr\"oder, M'

_publ_section_title
;
 Inorganic-organic interpenetrating frameworks: 4,4'-bipyridine
 N,N'-dioxide as a bridging hydrogen-bond acceptor.
;
_journal_issue 21
_journal_name_full 'Chemical communications (Cambridge, England)'
_journal_page_first 2258
_journal_page_last 2259
_journal_paper_doi 10.1039/b106348k
_journal_year 2001
_chemical_formula_sum 'C60 H48 Co N14 O18'
_chemical_formula_weight 1312.05
_space_group_IT_number 2
_space_group_name_Hall '-P 1'
_space_group_name_H-M_alt 'P -1'
_symmetry_cell_setting triclinic
_symmetry_space_group_name_H-M 'P -1'
_atom_sites_solution_hydrogens geom
_atom_sites_solution_primary direct
_atom_sites_solution_secondary 'difference Fourier methods'
_audit_creation_method SHELXL-97
_cell_angle_alpha 104.712(3)
_cell_angle_beta 96.797(2)
_cell_angle_gamma 98.233(2)
_cell_formula_units_Z 1
_cell_length_a 8.9447(8)
_cell_length_b 11.7160(11)
_cell_length_c 14.0734(13)
_cell_measurement_reflns_used 5439
_cell_measurement_temperature 298(2)
_cell_measurement_theta_max 29
_cell_measurement_theta_min 2.5
_cell_volume 1393.2(2)
_computing_cell_refinement 'SAINT (Bruker, 1999a)'
_computing_data_collection 'SMART version 5.054 (Bruker, 1998)'
_computing_data_reduction SAINT
_computing_molecular_graphics 'SHELXTL/PC version 5.03 (Sheldrick, 1994)'
_computing_publication_material SHELXL-97
_computing_structure_refinement 'SHELXL-97 (Sheldrick, 1997)'
_computing_structure_solution 'SHELXS-97 (Sheldrick, 1990)'
_diffrn_ambient_temperature 298(2)
_diffrn_measured_fraction_theta_full 0.979
_diffrn_measured_fraction_theta_max 0.859
_diffrn_measurement_device_type 'Bruker SMART CCD area detector'
_diffrn_measurement_method \w
_diffrn_radiation_monochromator graphite
_diffrn_radiation_source 'fine-focus sealed tube'
_diffrn_radiation_type MoK\a
_diffrn_radiation_wavelength 0.71073
_diffrn_reflns_av_R_equivalents 0.035
_diffrn_reflns_av_sigmaI/netI 0.022
_diffrn_reflns_limit_h_max 11
_diffrn_reflns_limit_h_min -11
_diffrn_reflns_limit_k_max 14
_diffrn_reflns_limit_k_min -15
_diffrn_reflns_limit_l_max 17
_diffrn_reflns_limit_l_min 0
_diffrn_reflns_number 8843
_diffrn_reflns_theta_full 26.00
_diffrn_reflns_theta_max 28.69
_diffrn_reflns_theta_min 1.52
_exptl_absorpt_coefficient_mu 0.401
_exptl_absorpt_correction_T_max 0.933
_exptl_absorpt_correction_T_min 0.792
_exptl_absorpt_correction_type multi-scans
_exptl_absorpt_process_details 'SADABS (Bruker, 1999b)'
_exptl_crystal_colour 'Dark red'
_exptl_crystal_density_diffrn 1.564
_exptl_crystal_density_meas ?
_exptl_crystal_density_method 'not measured'
_exptl_crystal_description Tablet
_exptl_crystal_F_000 677
_exptl_crystal_size_max 0.50
_exptl_crystal_size_mid 0.40
_exptl_crystal_size_min 0.15
_refine_diff_density_max 0.74
_refine_diff_density_min -0.39
_refine_diff_density_rms 0.09
_refine_ls_extinction_coef none
_refine_ls_extinction_method none
_refine_ls_goodness_of_fit_ref 1.056
_refine_ls_hydrogen_treatment 'refined in riding model'
_refine_ls_matrix_type full
_refine_ls_number_parameters 429
_refine_ls_number_reflns 6175
_refine_ls_number_restraints 0
_refine_ls_restrained_S_all 1.056
_refine_ls_R_factor_all 0.048
_refine_ls_R_factor_gt 0.042
_refine_ls_shift/su_max 0.001
_refine_ls_shift/su_mean 0.000
_refine_ls_structure_factor_coef Fsqd
_refine_ls_weighting_details 'calc w=1/[\s^2^(Fo^2^)+(0.0767P)^2^+0.2857P] where P=(Fo^2^+2Fc^2^)/3'
_refine_ls_weighting_scheme calc
_refine_ls_wR_factor_gt 0.118
_refine_ls_wR_factor_ref 0.123
_reflns_number_gt 5351
_reflns_number_total 6175
_reflns_threshold_expression >2sigma(I)
_cod_data_source_file b106348k.txt
_cod_data_source_block COPYNO
_cod_depositor_comments
;
The following automatic conversions were performed:

data name '_atom_site_symetry_multiplicity' was replaced with
'_atom_site_symmetry_multiplicity' as specified in the replacement
file
'/home/saulius/struct/COD-crude-data/automatic-downloads/DataCite-retrospective/RSC/depositions/lib/lists/replacement-tags.lst'.

Automatic conversion script
Id: cif_correct_tags 6909 2019-04-08 15:41:33Z antanas 

The following automatic conversions were performed:

data item '_symmetry_cell_setting' value 'Triclinic' was changed to
'triclinic' in accordance with the
/home/saulius/struct/COD-crude-data/automatic-downloads/DataCite-retrospective/RSC/depositions/lib/dictionaries/cif_core.dic
dictionary named 'cif_core.dic' version 2.4.2 last updated on
2011-04-26.

data item '_exptl_crystal_density_meas' value 'none' was changed to
'?' -- the value is perceived as not measured.

data item '_atom_sites_solution_hydrogens' value 'placed
geometrically' was changed to 'geom'.

Automatic conversion script
Id: cif_fix_values 6909 2019-04-08 15:41:33Z antanas 
;
_cod_original_sg_symbol_H-M P-1
_cod_database_code 7125487

loop_
_symmetry_equiv_pos_as_xyz
'x, y, z'
'-x, -y, -z'

loop_
_atom_site_label
_atom_site_type_symbol
_atom_site_fract_x
_atom_site_fract_y
_atom_site_fract_z
_atom_site_U_iso_or_equiv
_atom_site_adp_type
_atom_site_occupancy
_atom_site_symmetry_multiplicity
_atom_site_calc_flag
_atom_site_refinement_flags
_atom_site_disorder_assembly
_atom_site_disorder_group
Co Co 0.0000 1.0000 0.5000 0.02772(11) Uani 1 2 d S . .
O10 O -0.22974(14) 0.97992(11) 0.44300(10) 0.0393(3) Uani 1 1 d . . .
O20 O -0.82196(18) 1.61376(13) 0.58172(13) 0.0546(4) Uani 1 1 d . . .
O30 O -0.01636(16) 0.81496(10) 0.46381(9) 0.0372(3) Uani 1 1 d . . .
O40 O -0.2004(2) 0.26354(14) -0.19437(10) 0.0561(4) Uani 1 1 d . . .
O50 O -0.06670(15) 0.99300(12) 0.63672(9) 0.0397(3) Uani 1 1 d . . .
O60 O 0.56343(19) 0.84417(17) 1.18568(12) 0.0617(4) Uani 1 1 d . . .
N10 N -0.31765(16) 1.06235(13) 0.46683(11) 0.0325(3) Uani 1 1 d . . .
N20 N -0.74522(18) 1.52571(14) 0.56492(13) 0.0388(3) Uani 1 1 d . . .
N30 N -0.05826(17) 0.73543(12) 0.37538(10) 0.0314(3) Uani 1 1 d . . .
N40 N -0.1907(2) 0.33108(14) -0.10427(12) 0.0420(4) Uani 1 1 d . . .
N50 N 0.01767(17) 0.96764(13) 0.71038(10) 0.0325(3) Uani 1 1 d . . .
N60 N 0.47730(19) 0.86239(16) 1.11156(13) 0.0437(4) Uani 1 1 d . . .
C11 C -0.3119(2) 1.12541(16) 0.56192(14) 0.0369(4) Uani 1 1 d . . .
H11A H -0.2480 1.1102 0.6126 0.044 Uiso 1 1 calc R . .
C12 C -0.4006(2) 1.21266(17) 0.58422(13) 0.0364(4) Uani 1 1 d . . .
H12A H -0.3965 1.2558 0.6501 0.044 Uiso 1 1 calc R . .
C13 C -0.49672(19) 1.23701(15) 0.50898(13) 0.0328(4) Uani 1 1 d . . .
C14 C -0.5037(2) 1.16549(17) 0.41188(14) 0.0383(4) Uani 1 1 d . . .
H14A H -0.5696 1.1766 0.3601 0.046 Uiso 1 1 calc R . .
C15 C -0.4144(2) 1.07913(17) 0.39218(14) 0.0372(4) Uani 1 1 d . . .
H15A H -0.4203 1.0320 0.3273 0.045 Uiso 1 1 calc R . .
C21 C -0.7987(2) 1.42729(17) 0.48693(15) 0.0392(4) Uani 1 1 d . . .
H21A H -0.8896 1.4232 0.4456 0.047 Uiso 1 1 calc R . .
C22 C -0.7199(2) 1.33325(17) 0.46826(14) 0.0368(4) Uani 1 1 d . . .
H22A H -0.7578 1.2670 0.4139 0.044 Uiso 1 1 calc R . .
C23 C -0.5845(2) 1.33579(15) 0.52954(13) 0.0326(4) Uani 1 1 d . . .
C24 C -0.5329(2) 1.43848(17) 0.60915(14) 0.0394(4) Uani 1 1 d . . .
H24A H -0.4428 1.4441 0.6519 0.047 Uiso 1 1 calc R . .
C25 C -0.6130(2) 1.53122(17) 0.62534(15) 0.0423(4) Uani 1 1 d . . .
H25A H -0.5761 1.5989 0.6786 0.051 Uiso 1 1 calc R . .
C31 C 0.0080(2) 0.63679(15) 0.35772(14) 0.0367(4) Uani 1 1 d . . .
H31A H 0.0791 0.6266 0.4073 0.044 Uiso 1 1 calc R . .
C32 C -0.0290(2) 0.55191(16) 0.26745(14) 0.0377(4) Uani 1 1 d . . .
H32A H 0.0172 0.4845 0.2567 0.045 Uiso 1 1 calc R . .
C33 C -0.1348(2) 0.56484(15) 0.19116(13) 0.0332(4) Uani 1 1 d . . .
C34 C -0.2048(2) 0.66516(16) 0.21390(14) 0.0377(4) Uani 1 1 d . . .
H34A H -0.2789 0.6758 0.1662 0.045 Uiso 1 1 calc R . .
C35 C -0.1666(2) 0.74907(16) 0.30575(14) 0.0366(4) Uani 1 1 d . . .
H35A H -0.2155 0.8149 0.3196 0.044 Uiso 1 1 calc R . .
C41 C -0.2816(3) 0.41483(19) -0.08274(16) 0.0497(5) Uani 1 1 d . . .
H41A H -0.3537 0.4223 -0.1331 0.060 Uiso 1 1 calc R . .
C42 C -0.2687(2) 0.48857(18) 0.01191(15) 0.0463(5) Uani 1 1 d . . .
H42A H -0.3318 0.5454 0.0242 0.056 Uiso 1 1 calc R . .
C43 C -0.1630(2) 0.48018(15) 0.09019(13) 0.0345(4) Uani 1 1 d . . .
C44 C -0.0741(2) 0.39167(16) 0.06570(14) 0.0394(4) Uani 1 1 d . . .
H44A H -0.0033 0.3808 0.1151 0.047 Uiso 1 1 calc R . .
C45 C -0.0891(2) 0.32054(18) -0.02979(15) 0.0437(4) Uani 1 1 d . . .
H45A H -0.0272 0.2630 -0.0436 0.052 Uiso 1 1 calc R . .
C51 C 0.0847(2) 0.86986(16) 0.69389(13) 0.0375(4) Uani 1 1 d . . .
H51A H 0.0722 0.8185 0.6300 0.045 Uiso 1 1 calc R . .
C52 C 0.1720(2) 0.84599(16) 0.77191(14) 0.0374(4) Uani 1 1 d . . .
H52A H 0.2171 0.7780 0.7600 0.045 Uiso 1 1 calc R . .
C53 C 0.1935(2) 0.92228(15) 0.86822(13) 0.0331(4) Uani 1 1 d . . .
C54 C 0.1195(2) 1.02092(16) 0.88201(13) 0.0375(4) Uani 1 1 d . . .
H54A H 0.1294 1.0732 0.9453 0.045 Uiso 1 1 calc R . .
C55 C 0.0321(2) 1.04161(16) 0.80303(13) 0.0369(4) Uani 1 1 d . . .
H55A H -0.0175 1.1072 0.8135 0.044 Uiso 1 1 calc R . .
C61 C 0.3717(2) 0.93406(18) 1.12864(15) 0.0427(4) Uani 1 1 d . . .
H61A H 0.3603 0.9696 1.1938 0.051 Uiso 1 1 calc R . .
C62 C 0.2810(2) 0.95508(17) 1.05113(14) 0.0390(4) Uani 1 1 d . . .
H62A H 0.2110 1.0062 1.0649 0.047 Uiso 1 1 calc R . .
C63 C 0.2918(2) 0.90122(15) 0.95227(13) 0.0340(4) Uani 1 1 d . . .
C64 C 0.4020(2) 0.82843(18) 0.93736(15) 0.0418(4) Uani 1 1 d . . .
H64A H 0.4144 0.7910 0.8728 0.050 Uiso 1 1 calc R . .
C65 C 0.4925(2) 0.81121(19) 1.01647(16) 0.0463(5) Uani 1 1 d . . .
H65A H 0.5661 0.7631 1.0044 0.056 Uiso 1 1 calc R . .
N1 N -0.7443(3) 1.2783(2) 0.17413(16) 0.0651(6) Uani 1 1 d . . .
O1 O -0.8130(3) 1.2381(2) 0.08911(17) 0.1104(10) Uani 1 1 d . A .
O2 O -0.6562(5) 1.2277(4) 0.2155(2) 0.0987(13) Uani 0.70 1 d P A 1
O3 O -0.7697(5) 1.3736(3) 0.2274(3) 0.1155(15) Uani 0.70 1 d P A 1
O2' O -0.7458(11) 1.1949(9) 0.2199(8) 0.094(3) Uiso 0.30 1 d P A 2
O3' O -0.6306(11) 1.3611(9) 0.1706(7) 0.112(3) Uiso 0.30 1 d P A 2

loop_
_atom_site_aniso_label
_atom_site_aniso_U_11
_atom_site_aniso_U_22
_atom_site_aniso_U_33
_atom_site_aniso_U_23
_atom_site_aniso_U_13
_atom_site_aniso_U_12
Co 0.03220(18) 0.02690(17) 0.02291(17) 0.00276(12) -0.00021(12) 0.01285(12)
O10 0.0357(6) 0.0355(6) 0.0406(7) -0.0030(5) -0.0035(5) 0.0193(5)
O20 0.0558(9) 0.0409(8) 0.0689(10) 0.0083(7) 0.0080(8) 0.0291(7)
O30 0.0548(8) 0.0280(6) 0.0250(6) 0.0008(5) -0.0004(5) 0.0125(5)
O40 0.0698(10) 0.0585(9) 0.0282(7) -0.0030(6) 0.0086(7) 0.0002(8)
O50 0.0441(7) 0.0540(8) 0.0257(6) 0.0115(5) 0.0021(5) 0.0257(6)
O60 0.0566(9) 0.0805(11) 0.0529(10) 0.0303(9) -0.0111(7) 0.0226(8)
N10 0.0298(7) 0.0328(7) 0.0327(7) 0.0031(6) 0.0003(6) 0.0127(6)
N20 0.0393(8) 0.0335(8) 0.0475(9) 0.0118(7) 0.0105(7) 0.0155(6)
N30 0.0409(8) 0.0257(7) 0.0262(7) 0.0034(5) 0.0043(6) 0.0092(6)
N40 0.0513(9) 0.0376(8) 0.0292(8) 0.0010(6) 0.0066(7) -0.0030(7)
N50 0.0364(7) 0.0375(7) 0.0256(7) 0.0090(6) 0.0030(6) 0.0140(6)
N60 0.0400(9) 0.0493(9) 0.0431(9) 0.0210(8) -0.0053(7) 0.0071(7)
C11 0.0382(9) 0.0410(9) 0.0314(9) 0.0074(7) -0.0001(7) 0.0164(7)
C12 0.0381(9) 0.0423(9) 0.0281(8) 0.0047(7) 0.0026(7) 0.0170(7)
C13 0.0298(8) 0.0351(8) 0.0344(9) 0.0082(7) 0.0047(7) 0.0119(6)
C14 0.0367(9) 0.0444(10) 0.0329(9) 0.0076(8) -0.0024(7) 0.0165(8)
C15 0.0354(9) 0.0420(9) 0.0297(9) 0.0003(7) -0.0017(7) 0.0154(7)
C21 0.0320(9) 0.0423(10) 0.0433(10) 0.0099(8) 0.0019(7) 0.0135(7)
C22 0.0333(9) 0.0384(9) 0.0383(10) 0.0067(7) 0.0045(7) 0.0127(7)
C23 0.0320(8) 0.0355(9) 0.0331(9) 0.0104(7) 0.0061(7) 0.0126(7)
C24 0.0375(9) 0.0421(10) 0.0376(10) 0.0079(8) 0.0010(8) 0.0137(7)
C25 0.0458(10) 0.0362(9) 0.0412(10) 0.0030(8) 0.0033(8) 0.0125(8)
C31 0.0477(10) 0.0309(8) 0.0323(9) 0.0081(7) 0.0013(8) 0.0148(7)
C32 0.0496(10) 0.0296(8) 0.0346(9) 0.0054(7) 0.0046(8) 0.0170(7)
C33 0.0385(9) 0.0283(8) 0.0303(9) 0.0041(6) 0.0042(7) 0.0059(6)
C34 0.0397(9) 0.0352(9) 0.0348(9) 0.0046(7) -0.0024(7) 0.0121(7)
C35 0.0410(9) 0.0317(8) 0.0360(9) 0.0050(7) 0.0019(7) 0.0144(7)
C41 0.0567(12) 0.0480(11) 0.0371(11) 0.0066(9) -0.0063(9) 0.0060(9)
C42 0.0510(11) 0.0423(10) 0.0398(11) 0.0027(8) -0.0036(9) 0.0138(9)
C43 0.0396(9) 0.0289(8) 0.0312(9) 0.0034(7) 0.0040(7) 0.0047(7)
C44 0.0479(10) 0.0360(9) 0.0313(9) 0.0037(7) 0.0034(8) 0.0101(8)
C45 0.0521(11) 0.0384(10) 0.0369(10) 0.0017(8) 0.0089(9) 0.0103(8)
C51 0.0474(10) 0.0363(9) 0.0280(8) 0.0039(7) 0.0028(7) 0.0166(8)
C52 0.0465(10) 0.0332(9) 0.0334(9) 0.0075(7) 0.0032(8) 0.0157(7)
C53 0.0364(9) 0.0342(8) 0.0302(9) 0.0116(7) 0.0025(7) 0.0082(7)
C54 0.0493(10) 0.0372(9) 0.0248(8) 0.0041(7) 0.0019(7) 0.0151(8)
C55 0.0471(10) 0.0369(9) 0.0293(9) 0.0073(7) 0.0064(7) 0.0190(8)
C61 0.0482(11) 0.0443(10) 0.0340(10) 0.0119(8) -0.0028(8) 0.0085(8)
C62 0.0446(10) 0.0379(9) 0.0342(9) 0.0111(7) -0.0013(8) 0.0108(7)
C63 0.0370(9) 0.0325(8) 0.0329(9) 0.0118(7) 0.0007(7) 0.0063(7)
C64 0.0445(10) 0.0461(10) 0.0387(10) 0.0140(8) 0.0071(8) 0.0157(8)
C65 0.0408(10) 0.0515(11) 0.0531(12) 0.0211(10) 0.0057(9) 0.0183(9)
N1 0.0689(13) 0.0697(14) 0.0521(12) 0.0079(10) -0.0062(10) 0.0268(11)
O1 0.129(2) 0.1122(18) 0.0673(13) -0.0210(12) -0.0350(13) 0.0738(16)
O2 0.120(3) 0.117(3) 0.065(2) 0.0163(19) -0.009(2) 0.074(3)
O3 0.155(3) 0.090(2) 0.075(2) -0.0235(18) -0.036(2) 0.067(2)

loop_
_atom_type_symbol
_atom_type_description
_atom_type_scat_dispersion_real
_atom_type_scat_dispersion_imag
_atom_type_scat_source
C C 0.0033 0.0016 'International Tables Vol C Tables 4.2.6.8 and 6.1.1.4'
H H 0.0000 0.0000 'International Tables Vol C Tables 4.2.6.8 and 6.1.1.4'
N N 0.0061 0.0033 'International Tables Vol C Tables 4.2.6.8 and 6.1.1.4'
O O 0.0106 0.0060 'International Tables Vol C Tables 4.2.6.8 and 6.1.1.4'
Co Co 0.3494 0.9721 'International Tables Vol C Tables 4.2.6.8 and 6.1.1.4'

loop_
_geom_angle_atom_site_label_1
_geom_angle_atom_site_label_2
_geom_angle_atom_site_label_3
_geom_angle
_geom_angle_site_symmetry_1
_geom_angle_site_symmetry_3
_geom_angle_publ_flag
O10 Co O10 180 2_576 . ?
O10 Co O30 89.56(5) 2_576 . ?
O10 Co O30 90.44(5) . . yes
O10 Co O30 90.44(5) 2_576 2_576 ?
O10 Co O30 89.56(5) . 2_576 yes
O10 Co O50 92.20(5) . 2_576 yes
O10 Co O50 87.80(5) 2_576 2_576 ?
O10 Co O50 92.20(5) 2_576 . ?
O10 Co O50 87.80(5) . . yes
O30 Co O30 180 . 2_576 ?
O30 Co O50 91.90(5) . 2_576 yes
O30 Co O50 88.10(5) 2_576 2_576 ?
O30 Co O50 88.10(5) . . yes
O30 Co O50 91.90(5) 2_576 . ?
O50 Co O50 180 2_576 . ?
N10 O10 Co 125.38(10) . . yes
N30 O30 Co 128.74(10) . . yes
N50 O50 Co 125.50(10) . . yes
O10 N10 C11 121.19(14) . . ?
O10 N10 C15 117.65(14) . . ?
C11 N10 C15 121.16(14) . . ?
O20 N20 C25 120.63(16) . . ?
O20 N20 C21 119.87(16) . . ?
C25 N20 C21 119.50(15) . . ?
O30 N30 C35 121.87(13) . . ?
O30 N30 C31 117.66(14) . . ?
C35 N30 C31 120.44(15) . . ?
O40 N40 C45 120.64(17) . . ?
O40 N40 C41 121.08(17) . . ?
C45 N40 C41 118.27(16) . . ?
O50 N50 C51 121.33(14) . . ?
O50 N50 C55 117.95(14) . . ?
C51 N50 C55 120.70(15) . . ?
O60 N60 C65 120.79(17) . . ?
O60 N60 C61 120.39(18) . . ?
C65 N60 C61 118.82(16) . . ?
N10 C11 C12 120.01(16) . . ?
C11 C12 C13 120.75(16) . . ?
C12 C13 C14 117.03(15) . . ?
C12 C13 C23 122.03(16) . . ?
C14 C13 C23 120.91(15) . . ?
C15 C14 C13 120.76(16) . . ?
N10 C15 C14 120.16(16) . . ?
N20 C21 C22 120.76(17) . . ?
C21 C22 C23 121.09(17) . . ?
C22 C23 C24 116.57(15) . . ?
C22 C23 C13 121.69(16) . . ?
C24 C23 C13 121.69(16) . . ?
C25 C24 C23 121.02(17) . . ?
N20 C25 C24 121.04(17) . . ?
N30 C31 C32 120.54(16) . . ?
C31 C32 C33 121.19(16) . . ?
C34 C33 C32 116.34(15) . . ?
C34 C33 C43 122.18(16) . . ?
C32 C33 C43 121.37(15) . . ?
C35 C34 C33 121.37(17) . . ?
N30 C35 C34 119.99(15) . . ?
N40 C41 C42 121.20(19) . . ?
C41 C42 C43 121.55(19) . . ?
C44 C43 C42 115.60(17) . . ?
C44 C43 C33 120.72(16) . . ?
C42 C43 C33 123.48(16) . . ?
C45 C44 C43 121.18(18) . . ?
N40 C45 C44 122.17(18) . . ?
N50 C51 C52 120.01(16) . . ?
C51 C52 C53 121.00(16) . . ?
C54 C53 C52 116.93(15) . . ?
C54 C53 C63 121.11(16) . . ?
C52 C53 C63 121.96(15) . . ?
C55 C54 C53 120.69(16) . . ?
N50 C55 C54 120.62(15) . . ?
N60 C61 C62 121.03(19) . . ?
C61 C62 C63 121.34(18) . . ?
C64 C63 C62 116.12(16) . . ?
C64 C63 C53 122.10(17) . . ?
C62 C63 C53 121.77(16) . . ?
C65 C64 C63 120.97(19) . . ?
N60 C65 C64 121.69(18) . . ?
O1 N1 O2 124.9(3) . . ?
O1 N1 O3 119.6(3) . . ?
O2 N1 O3 115.4(3) . . ?
O1 N1 O2' 110.9(5) . . ?
O2 N1 O2' 39.4(4) . . ?
O3 N1 O2' 112.3(5) . . ?
O1 N1 O3' 105.9(5) . . ?
O2 N1 O3' 91.4(5) . . ?
O3 N1 O3' 75.1(5) . . ?
O2' N1 O3' 129.9(6) . . ?

loop_
_geom_bond_atom_site_label_1
_geom_bond_atom_site_label_2
_geom_bond_distance
_geom_bond_site_symmetry_2
_geom_bond_publ_flag
Co O10 2.0730(12) . yes
Co O10 2.0730(12) 2_576 ?
Co O30 2.0763(12) . yes
Co O30 2.0763(12) 2_576 ?
Co O50 2.0983(13) . yes
Co O50 2.0983(13) 2_576 ?
O10 N10 1.3337(17) . yes
O20 N20 1.3072(19) . yes
O30 N30 1.3259(17) . yes
O40 N40 1.299(2) . yes
O50 N50 1.3297(18) . yes
O60 N60 1.303(2) . yes
N10 C11 1.345(2) . ?
N10 C15 1.353(2) . ?
N20 C25 1.356(3) . ?
N20 C21 1.356(3) . ?
N30 C35 1.351(2) . ?
N30 C31 1.354(2) . ?
N40 C45 1.346(3) . ?
N40 C41 1.360(3) . ?
N50 C51 1.349(2) . ?
N50 C55 1.350(2) . ?
N60 C65 1.352(3) . ?
N60 C61 1.354(3) . ?
C11 C12 1.379(2) . ?
C12 C13 1.396(2) . ?
C13 C14 1.399(2) . ?
C13 C23 1.477(2) . ?
C14 C15 1.371(2) . ?
C21 C22 1.378(2) . ?
C22 C23 1.394(2) . ?
C23 C24 1.396(3) . ?
C24 C25 1.372(3) . ?
C31 C32 1.370(2) . ?
C32 C33 1.398(3) . ?
C33 C34 1.394(2) . ?
C33 C43 1.481(2) . ?
C34 C35 1.381(2) . ?
C41 C42 1.373(3) . ?
C42 C43 1.397(3) . ?
C43 C44 1.395(2) . ?
C44 C45 1.369(3) . ?
C51 C52 1.382(2) . ?
C52 C53 1.395(2) . ?
C53 C54 1.395(2) . ?
C53 C63 1.482(2) . ?
C54 C55 1.375(2) . ?
C61 C62 1.376(3) . ?
C62 C63 1.395(3) . ?
C63 C64 1.394(3) . ?
C64 C65 1.372(3) . ?
N1 O1 1.220(3) . ?
N1 O2 1.230(4) . ?
N1 O3 1.245(4) . ?
N1 O2' 1.299(11) . ?
N1 O3' 1.316(10) . ?
